data_7128680
loop_
_publ_author_name
'Sanz-Vidal, Alvaro'
'Gavi\~na, Daniel'
'Sotorr\'ios, Lia'
'G\'omez-Bengoa, Enrique'
'L\'opez Ortiz, Fernando'
'S\'anchez-Rosell\'o, Mar\'ia'
'Del Pozo, Carlos'

_publ_section_title
;
 Unexpected metal-free synthesis of trifluoromethyl arenes <i>via</i>
 tandem coupling of dicyanoalkenes and conjugated fluorinated sulfinyl
 imines.
;
_journal_issue 65
_journal_name_full 'Chemical communications (Cambridge, England)'
_journal_page_first 8023
_journal_page_last 8026
_journal_paper_doi 10.1039/d1cc03161a
_journal_volume 57
_journal_year 2021
_chemical_formula_moiety 'C20 H13 F3 O'
_chemical_formula_sum 'C20 H13 F3 O'
_chemical_formula_weight 326.3
_space_group_IT_number 15
_space_group_name_Hall '-C 2yc'
_space_group_name_H-M_alt 'C 1 2/c 1'
_symmetry_cell_setting monoclinic
_symmetry_Int_Tables_number 15
_symmetry_space_group_name_Hall '-C 2yc'
_symmetry_space_group_name_H-M 'C 1 2/c 1'
_atom_sites_solution_hydrogens mixed
_atom_sites_solution_primary direct
_audit_creation_date 2020-02-11T11:42:45-00:00
_audit_creation_method 'WinGX routine CIF_UPDATE'
_audit_update_record
;
2020-03-12 deposited with the CCDC.	2021-07-21 downloaded from the CCDC.
;
_cell_angle_alpha 90
_cell_angle_beta 102.1749(12)
_cell_angle_gamma 90
_cell_formula_units_Z 8
_cell_length_a 18.5329(2)
_cell_length_b 17.6088(2)
_cell_length_c 9.47700(11)
_cell_measurement_reflns_used 7218
_cell_measurement_temperature 150.01(10)
_cell_measurement_theta_max 74.291
_cell_measurement_theta_min 3.49
_cell_volume 3023.18(6)
_computing_cell_refinement 'CrysAlisPro 1.171.39.46 (Rigaku OD, 2018)'
_computing_data_collection 'CrysAlisPro 1.171.39.46 (Rigaku OD, 2018)'
_computing_data_reduction 'CrysAlisPro 1.171.39.46 (Rigaku OD, 2018)'
_computing_molecular_graphics 'Olex2 (Dolomanov et al., 2009)'
_computing_publication_material 'Olex2 (Dolomanov et al., 2009)'
_computing_structure_refinement 'ShelXL (Sheldrick, 2015)'
_computing_structure_solution 'ShelXS (Sheldrick, 2008)'
_diffrn_ambient_temperature 150.01(10)
_diffrn_detector 'CCD plate'
_diffrn_detector_area_resol_mean 5.2012
_diffrn_detector_type Atlas
_diffrn_measured_fraction_theta_full 0.988
_diffrn_measured_fraction_theta_max 0.986
_diffrn_measurement_details
;
List of Runs (angles in degrees, time in seconds):

  # Type    Start    End  Width  t~exp~   \w     \q     \k     \f   Frames
#--------------------------------------------------------------------------
  1  \w      8.00  34.00   1.00    1.00    --  -42.13  77.00 150.00   26
  2  \w    -68.00 -38.00   1.00    1.00    --  -42.13  77.00 150.00   30
  3  \w      5.00  67.00   1.00    1.00    --   42.13-125.00  60.00   62
  4  \w     20.00 115.00   1.00    1.00    --   42.13  57.00  60.00   95
  5  \w     26.00  71.00   1.00    1.00    --   42.13  38.00 -90.00   45
  6  \w     18.00 112.00   1.00    1.00    --   42.13  38.00-180.00   94
  7  \w     86.00 149.00   1.00    1.00    --  107.93  45.00-180.00   63
  8  \w     36.00  65.00   1.00    1.00    --  107.93 -30.00  90.00   29
  9  \w     32.00  69.00   1.00    1.00    --  107.93 -30.00-120.00   37
 10  \w     35.00 114.00   1.00    1.00    --  107.93-125.00  60.00   79
 11  \w     34.00  64.00   1.00    1.00    --  107.93 -30.00 150.00   30
 12  \w     44.00  70.00   1.00    1.00    --  107.93-125.00 -60.00   26
 13  \w     92.00 117.00   1.00    1.00    --  107.93-125.00 -60.00   25
 14  \w     86.00 129.00   1.00    1.00    --  107.93 -77.00   0.00   43
 15  \w     38.00 127.00   1.00    1.00    --  107.93 -77.00-180.00   89
 16  \w     40.00  67.00   1.00    1.00    --  107.93 -30.00   0.00   27
 17  \w    110.00 157.00   1.00    1.00    --  107.93  45.00-150.00   47
 18  \w     32.00  60.00   1.00    1.00    --  107.93 -30.00-180.00   28
 19  \w     36.00  68.00   1.00    1.00    --  107.93 -30.00 120.00   32
 20  \w     35.00  67.00   1.00    1.00    --  107.93 -30.00  60.00   32
 21  \w     27.00  86.00   1.00    1.00    --  107.93 -94.00 -30.00   59
 22  \w     58.00 114.00   1.00    1.00    --  107.93-125.00-180.00   56
 23  \w     78.00 145.00   1.00    1.00    --  107.93 125.00-150.00   67
 24  \w     36.00  65.00   1.00    1.00    --  107.93 -45.00   0.00   29
;
_diffrn_measurement_device 'four-circle\k-geometry diffractometer'
_diffrn_measurement_device_type 'Agilent SuperNova'
_diffrn_measurement_method '\w scans'
_diffrn_orient_matrix_type 'CrysAlisPro convention (1999,Acta A55,543-557)'
_diffrn_orient_matrix_UB_11 0.0705629
_diffrn_orient_matrix_UB_12 0.0389783
_diffrn_orient_matrix_UB_13 -0.0255561
_diffrn_orient_matrix_UB_21 -0.0253944
_diffrn_orient_matrix_UB_22 0.0755261
_diffrn_orient_matrix_UB_23 0.0557085
_diffrn_orient_matrix_UB_31 0.0400979
_diffrn_orient_matrix_UB_32 -0.0207956
_diffrn_orient_matrix_UB_33 0.1545614
_diffrn_radiation_monochromator 'Multilayer optics'
_diffrn_radiation_probe x-ray
_diffrn_radiation_type CuK\a
_diffrn_radiation_wavelength 1.54184
_diffrn_reflns_av_R_equivalents 0.0188
_diffrn_reflns_av_unetI/netI 0.0247
_diffrn_reflns_Laue_measured_fraction_full 0.988
_diffrn_reflns_Laue_measured_fraction_max 0.986
_diffrn_reflns_limit_h_max 21
_diffrn_reflns_limit_h_min -21
_diffrn_reflns_limit_k_max 21
_diffrn_reflns_limit_k_min -21
_diffrn_reflns_limit_l_max 11
_diffrn_reflns_limit_l_min -10
_diffrn_reflns_number 10049
_diffrn_reflns_point_group_measured_fraction_full 0.988
_diffrn_reflns_point_group_measured_fraction_max 0.986
_diffrn_reflns_theta_full 67.684
_diffrn_reflns_theta_max 68.982
_diffrn_reflns_theta_min 3.5
_diffrn_source 'micro-focus sealed X-ray tube'
_diffrn_source_current 0.8
_diffrn_source_power 0.04
_diffrn_source_type 'SuperNova (Cu) X-ray Source'
_diffrn_source_voltage 50
_exptl_absorpt_coefficient_mu 0.954
_exptl_absorpt_correction_T_max 1
_exptl_absorpt_correction_T_min 0.875
_exptl_absorpt_correction_type multi-scan
_exptl_absorpt_process_details
;
        CrysAlisPro 1.171.39.46 (Rigaku Oxford Diffraction, 2018)
        Empirical absorption correction using spherical harmonics,
 implemented in SCALE3 ABSPACK scaling algorithm.
;
_exptl_crystal_colour colourless
_exptl_crystal_density_diffrn 1.434
_exptl_crystal_description prism
_exptl_crystal_F_000 1344
_exptl_crystal_size_max 0.484
_exptl_crystal_size_mid 0.362
_exptl_crystal_size_min 0.260
_refine_diff_density_max 0.42
_refine_diff_density_min -0.245
_refine_diff_density_rms 0.039
_refine_ls_extinction_method none
_refine_ls_goodness_of_fit_ref 1.05
_refine_ls_hydrogen_treatment mixed
_refine_ls_matrix_type full
_refine_ls_number_parameters 253
_refine_ls_number_reflns 2784
_refine_ls_number_restraints 36
_refine_ls_restrained_S_all 1.206
_refine_ls_R_factor_all 0.0431
_refine_ls_R_factor_gt 0.0401
_refine_ls_shift/su_max 0.001
_refine_ls_shift/su_mean 0
_refine_ls_structure_factor_coef Fsqd
_refine_ls_weighting_details 'w=1/[\s^2^(Fo^2^)+(0.0604P)^2^+2.2739P] where P=(Fo^2^+2Fc^2^)/3'
_refine_ls_weighting_scheme calc
_refine_ls_wR_factor_gt 0.111
_refine_ls_wR_factor_ref 0.1137
_reflns_Friedel_coverage 0
_reflns_number_gt 2579
_reflns_number_total 2784
_reflns_threshold_expression 'I > 2\s(I)'
_cod_data_source_file d1cc03161a2.cif
_cod_data_source_block a20180274_as552
_cod_depositor_comments 'Adding full bibliography for 7128680--7128681.cif.'
_cod_database_code 7128680

loop_
_symmetry_equiv_pos_as_xyz
'x, y, z'
'-x, y, -z+1/2'
'x+1/2, y+1/2, z'
'-x+1/2, y+1/2, -z+1/2'
'-x, -y, -z'
'x, -y, z-1/2'
'-x+1/2, -y+1/2, -z'
'x+1/2, -y+1/2, z-1/2'

loop_
_atom_site_label
_atom_site_type_symbol
_atom_site_fract_x
_atom_site_fract_y
_atom_site_fract_z
_atom_site_U_iso_or_equiv
_atom_site_adp_type
_atom_site_occupancy
_atom_site_site_symmetry_order
_atom_site_calc_flag
_atom_site_refinement_flags_posn
_atom_site_refinement_flags_adp
_atom_site_refinement_flags_occupancy
_atom_site_disorder_assembly
_atom_site_disorder_group
F1 F 0.41959(19) -0.05786(18) 0.0888(5) 0.0533(8) Uani 0.679(9) 1 d . U P A 1
F1B F 0.4254(4) -0.0482(4) 0.1356(6) 0.0370(12) Uani 0.321(9) 1 d . U P A 2
F2 F 0.38498(11) 0.0190(3) -0.0865(2) 0.0545(8) Uani 0.679(9) 1 d . U P A 1
F2B F 0.4188(4) 0.0673(4) 0.0707(9) 0.0509(14) Uani 0.321(9) 1 d . U P A 2
F3 F 0.42698(14) 0.06346(17) 0.1242(4) 0.0469(7) Uani 0.679(9) 1 d . U P A 1
F3B F 0.3830(3) -0.0193(5) -0.0851(5) 0.0561(14) Uani 0.321(9) 1 d . U P A 2
O1 O 0.04948(5) 0.07756(6) 0.08857(11) 0.0333(3) Uani 1 1 d . . . . .
C1 C 0.08904(8) 0.01447(8) 0.16462(16) 0.0310(3) Uani 1 1 d . . . . .
H1A H 0.061799 -0.033133 0.133965 0.037 Uiso 1 1 calc R . . . .
H1B H 0.09226 0.020823 0.269559 0.037 Uiso 1 1 calc R . . . .
C2 C 0.16592(8) 0.00880(8) 0.13536(14) 0.0272(3) Uani 1 1 d . . . . .
C3 C 0.19977(8) -0.06092(8) 0.11851(14) 0.0283(3) Uani 1 1 d . . . . .
C4 C 0.27063(8) -0.05996(8) 0.08915(15) 0.0313(3) Uani 1 1 d . . . . .
H4 H 0.2936(9) -0.1062(10) 0.0764(18) 0.033(4) Uiso 1 1 d . . . . .
C5 C 0.30742(8) 0.00775(8) 0.08043(16) 0.0313(3) Uani 1 1 d . . . . .
C6 C 0.27406(8) 0.07649(8) 0.09670(15) 0.0294(3) Uani 1 1 d . . . . .
H6 H 0.2979(10) 0.1222(10) 0.0883(18) 0.035(4) Uiso 1 1 d . . . . .
C7 C 0.20282(8) 0.07738(8) 0.12402(14) 0.0274(3) Uani 1 1 d . . . . .
C8 C 0.16303(8) 0.14898(8) 0.13514(13) 0.0272(3) Uani 1 1 d . . . . .
C9 C 0.19641(8) 0.22051(8) 0.15588(14) 0.0305(3) Uani 1 1 d . . . . .
H9 H 0.248597 0.224361 0.170758 0.037 Uiso 1 1 calc R . . . .
C10 C 0.15475(9) 0.28567(8) 0.15510(15) 0.0329(3) Uani 1 1 d . . . . .
H10 H 0.178336 0.333804 0.169118 0.039 Uiso 1 1 calc R . . . .
C11 C 0.07830(9) 0.28080(9) 0.13379(15) 0.0346(3) Uani 1 1 d . . . . .
H11 H 0.049668 0.325596 0.133098 0.042 Uiso 1 1 calc R . . . .
C12 C 0.04400(8) 0.21072(9) 0.11361(15) 0.0332(3) Uani 1 1 d . . . . .
H12 H -0.008221 0.207205 0.098514 0.04 Uiso 1 1 calc R . . . .
C13 C 0.08622(8) 0.14571(8) 0.11555(14) 0.0287(3) Uani 1 1 d . . . . .
C14 C 0.16444(7) -0.13566(8) 0.13229(14) 0.0279(3) Uani 1 1 d . . . . .
C15 C 0.13152(8) -0.15198(8) 0.24867(14) 0.0308(3) Uani 1 1 d . . . . .
H15 H 0.130478 -0.114163 0.319717 0.037 Uiso 1 1 calc R . . . .
C16 C 0.10042(8) -0.22242(9) 0.26193(16) 0.0344(3) Uani 1 1 d . . . . .
H16 H 0.078528 -0.232619 0.342001 0.041 Uiso 1 1 calc R . . . .
C17 C 0.10108(8) -0.27816(9) 0.15880(17) 0.0349(3) Uani 1 1 d . . . . .
H17 H 0.079375 -0.326368 0.167257 0.042 Uiso 1 1 calc R . . . .
C18 C 0.13383(8) -0.26266(8) 0.04316(16) 0.0337(3) Uani 1 1 d . . . . .
H18 H 0.134584 -0.300587 -0.027804 0.04 Uiso 1 1 calc R . . . .
C19 C 0.16543(8) -0.19244(8) 0.03015(15) 0.0307(3) Uani 1 1 d . . . . .
H19 H 0.188029 -0.182848 -0.049215 0.037 Uiso 1 1 calc R . . . .
C20 C 0.38406(9) 0.00621(9) 0.05179(18) 0.0367(4) Uani 1 1 d . . . . .

loop_
_atom_site_aniso_label
_atom_site_aniso_U_11
_atom_site_aniso_U_22
_atom_site_aniso_U_33
_atom_site_aniso_U_23
_atom_site_aniso_U_13
_atom_site_aniso_U_12
F1 0.0364(10) 0.0457(11) 0.0805(18) 0.0018(12) 0.0183(13) 0.0090(8)
F1B 0.0293(16) 0.0440(19) 0.0377(18) 0.0016(14) 0.0071(14) 0.0096(13)
F2 0.0461(9) 0.0798(18) 0.0444(9) 0.0035(10) 0.0248(7) 0.0040(10)
F2B 0.0434(19) 0.0518(19) 0.061(2) 0.0064(17) 0.0180(17) -0.0006(13)
F3 0.0308(9) 0.0572(11) 0.0549(14) -0.0117(10) 0.0143(9) -0.0058(7)
F3B 0.0521(18) 0.072(2) 0.0498(17) -0.0016(16) 0.0235(13) 0.0036(16)
O1 0.0232(5) 0.0344(5) 0.0405(6) 0.0003(4) 0.0025(4) 0.0015(4)
C1 0.0267(7) 0.0326(7) 0.0341(7) 0.0018(6) 0.0074(6) 0.0024(5)
C2 0.0248(7) 0.0354(7) 0.0208(6) 0.0014(5) 0.0036(5) 0.0023(5)
C3 0.0284(7) 0.0346(7) 0.0215(6) 0.0032(5) 0.0047(5) 0.0034(6)
C4 0.0315(8) 0.0340(8) 0.0295(7) 0.0050(6) 0.0086(6) 0.0075(6)
C5 0.0275(8) 0.0400(8) 0.0270(7) 0.0047(6) 0.0069(6) 0.0043(6)
C6 0.0263(7) 0.0339(8) 0.0275(7) 0.0027(5) 0.0050(5) 0.0011(6)
C7 0.0254(7) 0.0353(7) 0.0204(6) 0.0005(5) 0.0025(5) 0.0027(5)
C8 0.0270(7) 0.0343(7) 0.0198(6) -0.0003(5) 0.0037(5) 0.0025(5)
C9 0.0292(7) 0.0378(8) 0.0239(6) -0.0019(5) 0.0042(5) -0.0002(6)
C10 0.0402(8) 0.0333(7) 0.0251(7) -0.0029(5) 0.0070(6) -0.0004(6)
C11 0.0397(8) 0.0365(8) 0.0287(7) -0.0001(6) 0.0098(6) 0.0097(6)
C12 0.0282(7) 0.0420(8) 0.0302(7) 0.0016(6) 0.0080(6) 0.0066(6)
C13 0.0282(7) 0.0341(7) 0.0236(6) -0.0003(5) 0.0049(5) 0.0016(5)
C14 0.0250(7) 0.0339(7) 0.0243(7) 0.0046(5) 0.0038(5) 0.0058(5)
C15 0.0322(8) 0.0365(8) 0.0240(6) 0.0019(5) 0.0063(5) 0.0035(6)
C16 0.0310(8) 0.0432(8) 0.0292(7) 0.0082(6) 0.0069(6) 0.0016(6)
C17 0.0281(7) 0.0349(8) 0.0391(8) 0.0064(6) 0.0014(6) 0.0017(6)
C18 0.0311(7) 0.0348(8) 0.0331(7) -0.0022(6) 0.0023(6) 0.0074(6)
C19 0.0288(7) 0.0372(8) 0.0266(7) 0.0026(6) 0.0065(5) 0.0078(6)
C20 0.0300(8) 0.0415(9) 0.0403(9) 0.0042(6) 0.0111(6) 0.0051(6)

loop_
_atom_type_symbol
_atom_type_description
_atom_type_scat_dispersion_real
_atom_type_scat_dispersion_imag
_atom_type_scat_source
C C 0.0181 0.0091 'International Tables Vol C Tables 4.2.6.8 and 6.1.1.4'
H H 0 0 'International Tables Vol C Tables 4.2.6.8 and 6.1.1.4'
F F 0.0727 0.0534 'International Tables Vol C Tables 4.2.6.8 and 6.1.1.4'
O O 0.0492 0.0322 'International Tables Vol C Tables 4.2.6.8 and 6.1.1.4'

loop_
_exptl_crystal_face_index_h
_exptl_crystal_face_index_k
_exptl_crystal_face_index_l
_exptl_crystal_face_perp_dist
0 0 1 0.1418
9 -7 1 0.1482
3 -2 -6 0.2013
-9 7 -1 0.1662
0 -6 5 0.1860
8 8 1 0.1214
1 7 -5 0.2059
-8 -8 -1 0.1385

loop_
_geom_angle_atom_site_label_1
_geom_angle_atom_site_label_2
_geom_angle_atom_site_label_3
_geom_angle
_geom_angle_site_symmetry_1
_geom_angle_site_symmetry_3
_geom_angle_publ_flag
C13 O1 C1 113.60(11) . . ?
O1 C1 H1A 109.4 . . ?
O1 C1 H1B 109.4 . . ?
O1 C1 C2 111.09(11) . . ?
H1A C1 H1B 108 . . ?
C2 C1 H1A 109.4 . . ?
C2 C1 H1B 109.4 . . ?
C3 C2 C1 122.70(12) . . ?
C3 C2 C7 120.50(13) . . ?
C7 C2 C1 116.79(12) . . ?
C2 C3 C14 123.25(12) . . ?
C4 C3 C2 118.24(13) . . ?
C4 C3 C14 118.50(12) . . ?
C3 C4 H4 119.0(10) . . ?
C5 C4 C3 121.14(13) . . ?
C5 C4 H4 119.8(10) . . ?
C4 C5 C20 119.46(13) . . ?
C6 C5 C4 120.65(14) . . ?
C6 C5 C20 119.88(13) . . ?
C5 C6 H6 121.1(10) . . ?
C5 C6 C7 119.51(14) . . ?
C7 C6 H6 119.4(10) . . ?
C2 C7 C8 118.09(12) . . ?
C6 C7 C2 119.94(13) . . ?
C6 C7 C8 121.91(13) . . ?
C9 C8 C7 124.50(12) . . ?
C13 C8 C7 117.76(12) . . ?
C13 C8 C9 117.63(13) . . ?
C8 C9 H9 119.4 . . ?
C10 C9 C8 121.12(13) . . ?
C10 C9 H9 119.4 . . ?
C9 C10 H10 120 . . ?
C9 C10 C11 120.01(14) . . ?
C11 C10 H10 120 . . ?
C10 C11 H11 120 . . ?
C12 C11 C10 119.98(13) . . ?
C12 C11 H11 120 . . ?
C11 C12 H12 120.2 . . ?
C11 C12 C13 119.60(13) . . ?
C13 C12 H12 120.2 . . ?
O1 C13 C8 120.71(12) . . ?
O1 C13 C12 117.52(12) . . ?
C12 C13 C8 121.65(13) . . ?
C15 C14 C3 121.62(12) . . ?
C19 C14 C3 120.19(12) . . ?
C19 C14 C15 118.17(13) . . ?
C14 C15 H15 119.5 . . ?
C16 C15 C14 120.99(13) . . ?
C16 C15 H15 119.5 . . ?
C15 C16 H16 119.9 . . ?
C15 C16 C17 120.28(13) . . ?
C17 C16 H16 119.9 . . ?
C16 C17 H17 120.4 . . ?
C16 C17 C18 119.20(14) . . ?
C18 C17 H17 120.4 . . ?
C17 C18 H18 119.7 . . ?
C19 C18 C17 120.65(13) . . ?
C19 C18 H18 119.7 . . ?
C14 C19 H19 119.6 . . ?
C18 C19 C14 120.71(13) . . ?
C18 C19 H19 119.6 . . ?
F1 C20 F2 107.29(19) . . ?
F1 C20 F3 107.0(2) . . ?
F1 C20 C5 113.98(19) . . ?
F1B C20 C5 110.0(3) . . ?
F2 C20 F3 103.92(18) . . ?
F2 C20 C5 112.53(15) . . ?
F2B C20 F1B 108.1(4) . . ?
F2B C20 F3B 108.8(3) . . ?
F2B C20 C5 116.0(3) . . ?
F3 C20 C5 111.50(16) . . ?
F3B C20 F1B 102.4(3) . . ?
F3B C20 C5 110.7(2) . . ?

loop_
_geom_bond_atom_site_label_1
_geom_bond_atom_site_label_2
_geom_bond_distance
_geom_bond_site_symmetry_2
_geom_bond_publ_flag
F1 C20 1.316(3) . ?
F1B C20 1.370(6) . ?
F2 C20 1.333(3) . ?
F2B C20 1.248(7) . ?
F3 C20 1.374(3) . ?
F3B C20 1.369(5) . ?
O1 C1 1.4382(17) . ?
O1 C13 1.3768(17) . ?
C1 H1A 0.99 . ?
C1 H1B 0.99 . ?
C1 C2 1.511(2) . ?
C2 C3 1.4030(19) . ?
C2 C7 1.4031(19) . ?
C3 C4 1.399(2) . ?
C3 C14 1.4879(19) . ?
C4 H4 0.938(17) . ?
C4 C5 1.385(2) . ?
C5 C6 1.383(2) . ?
C5 C20 1.501(2) . ?
C6 H6 0.930(18) . ?
C6 C7 1.398(2) . ?
C7 C8 1.4756(19) . ?
C8 C9 1.399(2) . ?
C8 C13 1.397(2) . ?
C9 H9 0.95 . ?
C9 C10 1.382(2) . ?
C10 H10 0.95 . ?
C10 C11 1.391(2) . ?
C11 H11 0.95 . ?
C11 C12 1.383(2) . ?
C12 H12 0.95 . ?
C12 C13 1.385(2) . ?
C14 C15 1.3983(19) . ?
C14 C19 1.394(2) . ?
C15 H15 0.95 . ?
C15 C16 1.385(2) . ?
C16 H16 0.95 . ?
C16 C17 1.387(2) . ?
C17 H17 0.95 . ?
C17 C18 1.387(2) . ?
C18 H18 0.95 . ?
C18 C19 1.385(2) . ?
C19 H19 0.95 . ?

loop_
_geom_torsion_atom_site_label_1
_geom_torsion_atom_site_label_2
_geom_torsion_atom_site_label_3
_geom_torsion_atom_site_label_4
_geom_torsion
_geom_torsion_site_symmetry_1
_geom_torsion_site_symmetry_2
_geom_torsion_site_symmetry_3
_geom_torsion_site_symmetry_4
_geom_torsion_publ_flag
O1 C1 C2 C3 -141.85(13) . . . . ?
O1 C1 C2 C7 37.55(17) . . . . ?
C1 O1 C13 C8 36.10(17) . . . . ?
C1 O1 C13 C12 -147.75(12) . . . . ?
C1 C2 C3 C4 178.88(13) . . . . ?
C1 C2 C3 C14 -2.0(2) . . . . ?
C1 C2 C7 C6 -179.84(12) . . . . ?
C1 C2 C7 C8 -2.55(18) . . . . ?
C2 C3 C4 C5 1.6(2) . . . . ?
C2 C3 C14 C15 -47.89(19) . . . . ?
C2 C3 C14 C19 134.02(14) . . . . ?
C2 C7 C8 C9 166.13(12) . . . . ?
C2 C7 C8 C13 -17.64(18) . . . . ?
C3 C2 C7 C6 -0.4(2) . . . . ?
C3 C2 C7 C8 176.85(11) . . . . ?
C3 C4 C5 C6 -1.8(2) . . . . ?
C3 C4 C5 C20 178.72(14) . . . . ?
C3 C14 C15 C16 -178.43(13) . . . . ?
C3 C14 C19 C18 178.90(12) . . . . ?
C4 C3 C14 C15 131.25(14) . . . . ?
C4 C3 C14 C19 -46.84(18) . . . . ?
C4 C5 C6 C7 0.8(2) . . . . ?
C4 C5 C20 F1 -23.6(3) . . . . ?
C4 C5 C20 F1B -44.6(3) . . . . ?
C4 C5 C20 F2 98.9(3) . . . . ?
C4 C5 C20 F2B -167.6(4) . . . . ?
C4 C5 C20 F3 -144.8(2) . . . . ?
C4 C5 C20 F3B 67.8(4) . . . . ?
C5 C6 C7 C2 0.3(2) . . . . ?
C5 C6 C7 C8 -176.89(12) . . . . ?
C6 C5 C20 F1 156.9(3) . . . . ?
C6 C5 C20 F1B 135.9(3) . . . . ?
C6 C5 C20 F2 -80.6(3) . . . . ?
C6 C5 C20 F2B 12.9(5) . . . . ?
C6 C5 C20 F3 35.7(3) . . . . ?
C6 C5 C20 F3B -111.7(4) . . . . ?
C6 C7 C8 C9 -16.6(2) . . . . ?
C6 C7 C8 C13 159.59(13) . . . . ?
C7 C2 C3 C4 -0.5(2) . . . . ?
C7 C2 C3 C14 178.65(12) . . . . ?
C7 C8 C9 C10 175.40(12) . . . . ?
C7 C8 C13 O1 0.78(18) . . . . ?
C7 C8 C13 C12 -175.21(12) . . . . ?
C8 C9 C10 C11 0.2(2) . . . . ?
C9 C8 C13 O1 177.27(12) . . . . ?
C9 C8 C13 C12 1.28(19) . . . . ?
C9 C10 C11 C12 0.1(2) . . . . ?
C10 C11 C12 C13 0.3(2) . . . . ?
C11 C12 C13 O1 -177.16(12) . . . . ?
C11 C12 C13 C8 -1.1(2) . . . . ?
C13 O1 C1 C2 -54.13(15) . . . . ?
C13 C8 C9 C10 -0.83(19) . . . . ?
C14 C3 C4 C5 -177.58(12) . . . . ?
C14 C15 C16 C17 -0.4(2) . . . . ?
C15 C14 C19 C18 0.8(2) . . . . ?
C15 C16 C17 C18 0.6(2) . . . . ?
C16 C17 C18 C19 -0.1(2) . . . . ?
C17 C18 C19 C14 -0.6(2) . . . . ?
C19 C14 C15 C16 -0.3(2) . . . . ?
C20 C5 C6 C7 -179.69(13) . . . . ?
